data_4346111
loop_
_publ_author_name
'Knorr, Michael'
'Bonnot, Antoine'
'Lapprand, Antony'
'Khatyr, Abderrahim'
'Strohmann, Carsten'
'Kubicki, Marek M.'
'Rousselin, Yoann'
'Harvey, Pierre D.'

_publ_section_title
;
 Reactivity of CuI and CuBr toward dialkyl sulfides RSR: from discrete
 molecular Cu4I4S4 and Cu8I8S6 clusters to luminescent copper(I)
 coordination polymers.
;
_journal_issue 8
_journal_name_full 'Inorganic chemistry'
_journal_page_first 4076
_journal_page_last 4093
_journal_paper_doi 10.1021/acs.inorgchem.5b00327
_journal_volume 54
_journal_year 2015
_chemical_formula_moiety 'C12 H30 Cu4 I4 S3'
_chemical_formula_sum 'C12 H30 Cu4 I4 S3'
_chemical_formula_weight 1032.30
_space_group_IT_number 14
_space_group_name_Hall '-P 2ybc'
_space_group_name_H-M_alt 'P 1 21/c 1'
_symmetry_cell_setting monoclinic
_symmetry_space_group_name_Hall '-P 2ybc'
_symmetry_space_group_name_H-M 'P 1 21/c 1'
_atom_sites_solution_hydrogens geom
_atom_sites_solution_primary direct
_atom_sites_solution_secondary difmap
_audit_creation_method SHELXL-97
_cell_angle_alpha 90.00
_cell_angle_beta 129.318(2)
_cell_angle_gamma 90.00
_cell_formula_units_Z 4
_cell_length_a 14.2941(5)
_cell_length_b 11.1759(5)
_cell_length_c 21.6215(7)
_cell_measurement_reflns_used 9055
_cell_measurement_temperature 155(2)
_cell_measurement_theta_max 35.7084
_cell_measurement_theta_min 2.6383
_cell_volume 2672.17(19)
_computing_cell_refinement 'SAINT V7.68A integration software'
_computing_data_collection 'Bruker APEX2 software'
_computing_data_reduction 'SORTAV (Blessing, 1995)'
_computing_molecular_graphics 'ORTEP3 (Farrugia,1997)'
_computing_publication_material 'WinGX publication routines (Farrugia, 1999)'
_computing_structure_refinement 'SHELXL-97 (Sheldrick, 1997)'
_computing_structure_solution 'SIR92 (Altomare et al., 1993)'
_diffrn_ambient_temperature 155(2)
_diffrn_detector_area_resol_mean 9
_diffrn_measured_fraction_theta_full 0.971
_diffrn_measured_fraction_theta_max 0.971
_diffrn_measurement_device_type 'Bruker APEX-II'
_diffrn_measurement_method '\f or \w oscillation scans'
_diffrn_radiation_monochromator graphite
_diffrn_radiation_source 'fine-focus sealed tube'
_diffrn_radiation_type MoK\a
_diffrn_radiation_wavelength 0.71073
_diffrn_reflns_av_R_equivalents 0.0553
_diffrn_reflns_av_sigmaI/netI 0.0668
_diffrn_reflns_limit_h_max 25
_diffrn_reflns_limit_h_min -20
_diffrn_reflns_limit_k_max 19
_diffrn_reflns_limit_k_min -17
_diffrn_reflns_limit_l_max 16
_diffrn_reflns_limit_l_min -37
_diffrn_reflns_number 47565
_diffrn_reflns_theta_full 39.04
_diffrn_reflns_theta_max 39.04
_diffrn_reflns_theta_min 2.31
_exptl_absorpt_coefficient_mu 7.992
_exptl_absorpt_correction_T_max 0.748
_exptl_absorpt_correction_T_min 0.326
_exptl_absorpt_correction_type multi-scan
_exptl_absorpt_process_details
;
SADABS-2008/1 - Bruker AXS area detector scaling and absorption correction
;
_exptl_crystal_colour colourless
_exptl_crystal_density_diffrn 2.566
_exptl_crystal_density_method 'not measured'
_exptl_crystal_description Prism
_exptl_crystal_F_000 1912
_exptl_crystal_size_max 0.37
_exptl_crystal_size_mid 0.20
_exptl_crystal_size_min 0.15
_refine_diff_density_max 4.599
_refine_diff_density_min -3.600
_refine_diff_density_rms 0.298
_refine_ls_extinction_method none
_refine_ls_goodness_of_fit_ref 1.017
_refine_ls_hydrogen_treatment noref
_refine_ls_matrix_type full
_refine_ls_number_constraints 0
_refine_ls_number_parameters 214
_refine_ls_number_reflns 15133
_refine_ls_number_restraints 0
_refine_ls_restrained_S_all 1.017
_refine_ls_R_factor_all 0.0934
_refine_ls_R_factor_gt 0.0497
_refine_ls_shift/su_max 0.002
_refine_ls_shift/su_mean 0.000
_refine_ls_structure_factor_coef Fsqd
_refine_ls_weighting_details 'calc w=1/[\s^2^(Fo^2^)+(0.0456P)^2^+11.6796P] where P=(Fo^2^+2Fc^2^)/3'
_refine_ls_weighting_scheme calc
_refine_ls_wR_factor_gt 0.1055
_refine_ls_wR_factor_ref 0.1271
_reflns_number_gt 9778
_reflns_number_total 15133
_reflns_threshold_expression >2sigma(I)
_cod_data_source_file ic5b00327_si_001.cif
_cod_data_source_block 11mk2911_155k_0m_compound_5
_cod_original_cell_volume 2672.18(19)
_cod_original_sg_symbol_H-M 'P 21/c'
_cod_database_code 4346111
_exptl_absorpt_sadabs_rint_before 0.112
_exptl_absorpt_sadabs_rint_after 0.056
_exptl_absorpt_sadabs_max_resol 0.100
_exptl_absorpt_sadabs_threshold 1.500
_exptl_absorpt_sadabs_restraint_esd 0.005
_exptl_absorpt_sadabs_lambda/2_factor 0.002
_exptl_absorpt_sadabs_max_odd_harmonic 3
_exptl_absorpt_sadabs_max_even_harmonic 6
_exptl_absorpt_sadabs_input_reflns 48908
_exptl_absorpt_sadabs_corrected_reflns 48787

loop_
_symmetry_equiv_pos_as_xyz
'x, y, z'
'-x, y+1/2, -z+1/2'
'-x, -y, -z'
'x, -y-1/2, z-1/2'

loop_
_atom_site_label
_atom_site_type_symbol
_atom_site_fract_x
_atom_site_fract_y
_atom_site_fract_z
_atom_site_U_iso_or_equiv
_atom_site_adp_type
_atom_site_occupancy
_atom_site_symmetry_multiplicity
_atom_site_calc_flag
_atom_site_refinement_flags
C1 C 0.2412(5) -0.7029(5) -0.1296(3) 0.0253(9) Uani 1 1 d .
H1 H 0.2108 -0.7173 -0.1004 0.038 Uiso 1 1 calc R
H2 H 0.3228 -0.6689 -0.0932 0.038 Uiso 1 1 calc R
H3 H 0.2437 -0.7786 -0.1513 0.038 Uiso 1 1 calc R
C2 C 0.2117(4) -0.5875(4) -0.2566(3) 0.0192(8) Uani 1 1 d .
H9 H 0.2160 -0.6682 -0.2736 0.023 Uiso 1 1 calc R
H10 H 0.1595 -0.5374 -0.3052 0.023 Uiso 1 1 calc R
C3 C 0.3381(4) -0.5337(5) -0.2024(3) 0.0226(8) Uani 1 1 d .
H4 H 0.3937 -0.5894 -0.1577 0.027 Uiso 1 1 calc R
H5 H 0.3365 -0.4579 -0.1795 0.027 Uiso 1 1 calc R
C4 C 0.3852(6) -0.5096(6) -0.2479(4) 0.0359(13) Uani 1 1 d .
H6 H 0.3324 -0.4514 -0.2906 0.054 Uiso 1 1 calc R
H7 H 0.3858 -0.5844 -0.2713 0.054 Uiso 1 1 calc R
H8 H 0.4675 -0.4774 -0.2111 0.054 Uiso 1 1 calc R
C5 C 0.4025(4) -0.0055(5) -0.1406(3) 0.0255(9) Uani 1 1 d .
H16 H 0.3391 -0.0365 -0.1952 0.031 Uiso 1 1 calc R
H17 H 0.3651 0.0567 -0.1299 0.031 Uiso 1 1 calc R
C6 C 0.5001(5) 0.0519(6) -0.1382(4) 0.0372(13) Uani 1 1 d .
H14 H 0.5352 -0.0089 -0.1515 0.045 Uiso 1 1 calc R
H15 H 0.5653 0.0805 -0.0832 0.045 Uiso 1 1 calc R
C7 C 0.4536(7) 0.1560(6) -0.1958(5) 0.0422(15) Uani 1 1 d .
H11 H 0.5185 0.1859 -0.1953 0.063 Uiso 1 1 calc R
H12 H 0.4266 0.2202 -0.1795 0.063 Uiso 1 1 calc R
H13 H 0.3856 0.1294 -0.2499 0.063 Uiso 1 1 calc R
C8 C 0.5003(6) -0.2350(6) -0.1077(4) 0.0368(13) Uani 1 1 d .
H18 H 0.5741 -0.2071 -0.0973 0.055 Uiso 1 1 calc R
H19 H 0.4360 -0.2449 -0.1654 0.055 Uiso 1 1 calc R
H20 H 0.5160 -0.3119 -0.0809 0.055 Uiso 1 1 calc R
C9 C 0.0268(5) -0.3007(5) 0.0275(3) 0.0281(10) Uani 1 1 d .
H21 H -0.0105 -0.3657 -0.0127 0.034 Uiso 1 1 calc R
H27 H 0.0268 -0.3253 0.0715 0.034 Uiso 1 1 calc R
C10 C -0.0464(6) -0.1875(7) -0.0106(4) 0.0386(14) Uani 1 1 d .
H22 H -0.0389 -0.1583 -0.0505 0.046 Uiso 1 1 calc R
H26 H -0.0137 -0.1250 0.0309 0.046 Uiso 1 1 calc R
C11 C -0.1793(6) -0.2080(8) -0.0513(4) 0.0507(19) Uani 1 1 d .
H23 H -0.1863 -0.2476 -0.0140 0.076 Uiso 1 1 calc R
H24 H -0.2157 -0.2586 -0.0985 0.076 Uiso 1 1 calc R
H25 H -0.2215 -0.1309 -0.0676 0.076 Uiso 1 1 calc R
C12 C 0.2418(7) -0.4220(8) 0.1115(5) 0.052(2) Uani 1 1 d .
H28 H 0.2286 -0.4379 0.1501 0.079 Uiso 1 1 calc R
H29 H 0.3287 -0.4227 0.1392 0.079 Uiso 1 1 calc R
H30 H 0.2016 -0.4838 0.0700 0.079 Uiso 1 1 calc R
Cu1 Cu 0.16908(6) -0.27483(6) -0.04494(4) 0.02281(12) Uani 1 1 d .
Cu2 Cu 0.27803(5) -0.20388(6) -0.10357(4) 0.02398(12) Uani 1 1 d .
Cu3 Cu 0.15107(5) -0.41221(5) -0.16073(3) 0.01855(10) Uani 1 1 d .
Cu4 Cu 0.03642(5) -0.19983(6) -0.19648(3) 0.02000(11) Uani 1 1 d .
I1 I -0.03596(2) -0.39524(3) -0.163215(17) 0.01780(6) Uani 1 1 d .
I2 I 0.35688(3) -0.40028(3) -0.010452(17) 0.02176(6) Uani 1 1 d .
I3 I 0.13415(3) -0.25909(3) -0.262248(17) 0.01898(6) Uani 1 1 d .
I4 I 0.16694(3) -0.04244(3) -0.080113(18) 0.02221(6) Uani 1 1 d .
S1 S 0.14239(9) -0.59965(10) -0.21029(6) 0.01494(17) Uani 1 1 d .
S2 S 0.45372(11) -0.12669(12) -0.07017(7) 0.0245(2) Uani 1 1 d .
S3 S 0.18007(12) -0.27727(14) 0.06619(7) 0.0277(3) Uani 1 1 d .

loop_
_atom_site_aniso_label
_atom_site_aniso_U_11
_atom_site_aniso_U_22
_atom_site_aniso_U_33
_atom_site_aniso_U_23
_atom_site_aniso_U_13
_atom_site_aniso_U_12
C1 0.028(2) 0.025(2) 0.0203(19) 0.0073(17) 0.0141(18) 0.0054(18)
C2 0.0169(17) 0.024(2) 0.0186(17) -0.0025(15) 0.0122(15) -0.0017(14)
C3 0.0184(19) 0.025(2) 0.027(2) -0.0024(17) 0.0154(17) -0.0012(16)
C4 0.032(3) 0.043(3) 0.046(3) -0.003(3) 0.031(3) -0.004(2)
C5 0.020(2) 0.028(2) 0.031(2) 0.0029(19) 0.0171(19) 0.0050(17)
C6 0.025(2) 0.045(4) 0.041(3) 0.012(3) 0.020(2) 0.002(2)
C7 0.055(4) 0.027(3) 0.062(4) 0.008(3) 0.045(4) 0.004(3)
C8 0.033(3) 0.029(3) 0.058(4) 0.003(3) 0.034(3) 0.004(2)
C9 0.029(2) 0.041(3) 0.021(2) -0.0039(19) 0.019(2) -0.003(2)
C10 0.037(3) 0.050(4) 0.035(3) -0.005(3) 0.026(3) 0.006(3)
C11 0.037(3) 0.076(6) 0.042(4) -0.007(4) 0.026(3) 0.010(3)
C12 0.043(4) 0.079(6) 0.044(4) 0.033(4) 0.032(3) 0.019(4)
Cu1 0.0239(3) 0.0304(3) 0.0191(2) 0.0022(2) 0.0160(2) 0.0021(2)
Cu2 0.0194(3) 0.0299(3) 0.0266(3) -0.0007(2) 0.0165(2) -0.0008(2)
Cu3 0.0201(2) 0.0200(3) 0.0175(2) -0.00072(19) 0.0128(2) 0.00196(19)
Cu4 0.0156(2) 0.0245(3) 0.0193(2) 0.0021(2) 0.0108(2) 0.00339(19)
I1 0.01784(11) 0.02014(13) 0.01963(11) -0.00010(9) 0.01387(10) -0.00133(9)
I2 0.01614(11) 0.02819(15) 0.01409(11) 0.00106(10) 0.00634(9) 0.00497(10)
I3 0.02261(13) 0.02268(14) 0.01683(11) 0.00298(9) 0.01494(10) 0.00288(10)
I4 0.02386(14) 0.01907(13) 0.02421(13) -0.00383(10) 0.01547(12) -0.00059(10)
S1 0.0132(4) 0.0179(4) 0.0141(4) -0.0010(3) 0.0088(3) -0.0002(3)
S2 0.0176(5) 0.0303(6) 0.0239(5) -0.0004(4) 0.0124(4) -0.0016(4)
S3 0.0266(6) 0.0413(8) 0.0178(5) -0.0006(5) 0.0153(5) -0.0017(5)

loop_
_atom_type_symbol
_atom_type_description
_atom_type_scat_dispersion_real
_atom_type_scat_dispersion_imag
_atom_type_scat_source
C C 0.0033 0.0016 'International Tables Vol C Tables 4.2.6.8 and 6.1.1.4'
H H 0.0000 0.0000 'International Tables Vol C Tables 4.2.6.8 and 6.1.1.4'
Cu Cu 0.3201 1.2651 'International Tables Vol C Tables 4.2.6.8 and 6.1.1.4'
I I -0.4742 1.8119 'International Tables Vol C Tables 4.2.6.8 and 6.1.1.4'
S S 0.1246 0.1234 'International Tables Vol C Tables 4.2.6.8 and 6.1.1.4'

loop_
_geom_angle_atom_site_label_1
_geom_angle_atom_site_label_2
_geom_angle_atom_site_label_3
_geom_angle
_geom_angle_site_symmetry_1
_geom_angle_site_symmetry_3
S1 C1 H1 109.5 . .
S1 C1 H2 109.5 . .
H1 C1 H2 109.5 . .
S1 C1 H3 109.5 . .
H1 C1 H3 109.5 . .
H2 C1 H3 109.5 . .
C3 C2 S1 113.8(3) . .
C3 C2 H9 108.8 . .
S1 C2 H9 108.8 . .
C3 C2 H10 108.8 . .
S1 C2 H10 108.8 . .
H9 C2 H10 107.7 . .
C2 C3 C4 111.5(4) . .
C2 C3 H4 109.3 . .
C4 C3 H4 109.3 . .
C2 C3 H5 109.3 . .
C4 C3 H5 109.3 . .
H4 C3 H5 108.0 . .
C3 C4 H6 109.5 . .
C3 C4 H7 109.5 . .
H6 C4 H7 109.5 . .
C3 C4 H8 109.5 . .
H6 C4 H8 109.5 . .
H7 C4 H8 109.5 . .
C6 C5 S2 114.7(4) . .
C6 C5 H16 108.6 . .
S2 C5 H16 108.6 . .
C6 C5 H17 108.6 . .
S2 C5 H17 108.6 . .
H16 C5 H17 107.6 . .
C5 C6 C7 112.6(5) . .
C5 C6 H14 109.1 . .
C7 C6 H14 109.1 . .
C5 C6 H15 109.1 . .
C7 C6 H15 109.1 . .
H14 C6 H15 107.8 . .
C6 C7 H11 109.5 . .
C6 C7 H12 109.5 . .
H11 C7 H12 109.5 . .
C6 C7 H13 109.5 . .
H11 C7 H13 109.5 . .
H12 C7 H13 109.5 . .
S2 C8 H18 109.5 . .
S2 C8 H19 109.5 . .
H18 C8 H19 109.5 . .
S2 C8 H20 109.5 . .
H18 C8 H20 109.5 . .
H19 C8 H20 109.5 . .
C10 C9 S3 110.5(4) . .
C10 C9 H21 109.6 . .
S3 C9 H21 109.6 . .
C10 C9 H27 109.6 . .
S3 C9 H27 109.6 . .
H21 C9 H27 108.1 . .
C9 C10 C11 111.6(6) . .
C9 C10 H22 109.3 . .
C11 C10 H22 109.3 . .
C9 C10 H26 109.3 . .
C11 C10 H26 109.3 . .
H22 C10 H26 108.0 . .
C10 C11 H23 109.5 . .
C10 C11 H24 109.5 . .
H23 C11 H24 109.5 . .
C10 C11 H25 109.5 . .
H23 C11 H25 109.5 . .
H24 C11 H25 109.5 . .
S3 C12 H28 109.5 . .
S3 C12 H29 109.5 . .
H28 C12 H29 109.5 . .
S3 C12 H30 109.5 . .
H28 C12 H30 109.5 . .
H29 C12 H30 109.5 . .
S3 Cu1 Cu4 143.79(5) . .
S3 Cu1 Cu2 145.18(5) . .
Cu4 Cu1 Cu2 60.05(2) . .
S3 Cu1 I2 107.98(4) . .
Cu4 Cu1 I2 108.19(2) . .
Cu2 Cu1 I2 60.41(2) . .
S3 Cu1 I4 106.61(5) . .
Cu4 Cu1 I4 58.75(2) . .
Cu2 Cu1 I4 59.20(2) . .
I2 Cu1 I4 114.32(2) . .
S3 Cu1 I1 107.11(4) . .
Cu4 Cu1 I1 59.99(2) . .
Cu2 Cu1 I1 107.70(3) . .
I2 Cu1 I1 107.12(2) . .
I4 Cu1 I1 113.37(2) . .
S3 Cu1 Cu3 146.11(5) . .
Cu4 Cu1 Cu3 59.05(2) . .
Cu2 Cu1 Cu3 59.44(2) . .
I2 Cu1 Cu3 58.117(18) . .
I4 Cu1 Cu3 107.26(2) . .
I1 Cu1 Cu3 57.116(18) . .
S2 Cu2 I4 110.59(4) . .
S2 Cu2 Cu1 144.18(4) . .
I4 Cu2 Cu1 60.86(2) . .
S2 Cu2 Cu4 149.66(5) . .
I4 Cu2 Cu4 59.26(2) . .
Cu1 Cu2 Cu4 59.96(2) . .
S2 Cu2 I2 102.39(4) . .
I4 Cu2 I2 115.34(2) . .
Cu1 Cu2 I2 59.89(2) . .
Cu4 Cu2 I2 107.71(3) . .
S2 Cu2 Cu3 138.27(5) . .
I4 Cu2 Cu3 111.14(2) . .
Cu1 Cu2 Cu3 62.65(2) . .
Cu4 Cu2 Cu3 60.11(2) . .
I2 Cu2 Cu3 59.02(2) . .
S2 Cu2 I3 106.46(4) . .
I4 Cu2 I3 109.17(2) . .
Cu1 Cu2 I3 109.12(3) . .
Cu4 Cu2 I3 58.275(19) . .
I2 Cu2 I3 112.36(3) . .
Cu3 Cu2 I3 58.712(19) . .
S1 Cu3 I1 107.32(3) . .
S1 Cu3 I2 107.62(3) . .
I1 Cu3 I2 109.96(2) . .
S1 Cu3 I3 104.38(3) . .
I1 Cu3 I3 111.91(2) . .
I2 Cu3 I3 115.13(2) . .
S1 Cu3 Cu4 144.60(4) . .
I1 Cu3 Cu4 60.649(18) . .
I2 Cu3 Cu4 107.77(2) . .
I3 Cu3 Cu4 58.650(18) . .
S1 Cu3 Cu2 143.86(4) . .
I1 Cu3 Cu2 108.81(2) . .
I2 Cu3 Cu2 60.03(2) . .
I3 Cu3 Cu2 60.78(2) . .
Cu4 Cu3 Cu2 59.18(2) . .
S1 Cu3 Cu1 148.64(4) . .
I1 Cu3 Cu1 59.959(18) . .
I2 Cu3 Cu1 58.603(18) . .
I3 Cu3 Cu1 106.98(2) . .
Cu4 Cu3 Cu1 58.07(2) . .
Cu2 Cu3 Cu1 57.91(2) . .
S1 Cu4 I3 108.88(3) 2_554 .
S1 Cu4 I4 103.43(4) 2_554 .
I3 Cu4 I4 112.73(2) . .
S1 Cu4 Cu1 139.04(4) 2_554 .
I3 Cu4 Cu1 112.07(2) . .
I4 Cu4 Cu1 61.10(2) . .
S1 Cu4 Cu2 148.42(4) 2_554 .
I3 Cu4 Cu2 61.798(19) . .
I4 Cu4 Cu2 59.95(2) . .
Cu1 Cu4 Cu2 59.98(2) . .
S1 Cu4 I1 103.05(3) 2_554 .
I3 Cu4 I1 111.36(2) . .
I4 Cu4 I1 116.35(2) . .
Cu1 Cu4 I1 60.97(2) . .
Cu2 Cu4 I1 108.42(3) . .
S1 Cu4 Cu3 144.21(4) 2_554 .
I3 Cu4 Cu3 60.043(18) . .
I4 Cu4 Cu3 112.24(2) . .
Cu1 Cu4 Cu3 62.88(2) . .
Cu2 Cu4 Cu3 60.71(2) . .
I1 Cu4 Cu3 58.624(19) . .
Cu3 I1 Cu4 60.727(19) . .
Cu3 I1 Cu1 62.925(19) . .
Cu4 I1 Cu1 59.047(19) . .
Cu3 I2 Cu1 63.280(19) . .
Cu3 I2 Cu2 60.95(2) . .
Cu1 I2 Cu2 59.701(19) . .
Cu4 I3 Cu3 61.307(19) . .
Cu4 I3 Cu2 59.927(19) . .
Cu3 I3 Cu2 60.51(2) . .
Cu4 I4 Cu2 60.79(2) . .
Cu4 I4 Cu1 60.15(2) . .
Cu2 I4 Cu1 59.94(2) . .
C1 S1 C2 102.5(2) . .
C1 S1 Cu4 106.86(19) . 2_544
C2 S1 Cu4 104.21(15) . 2_544
C1 S1 Cu3 110.55(18) . .
C2 S1 Cu3 107.50(16) . .
Cu4 S1 Cu3 123.18(5) 2_544 .
C8 S2 C5 101.0(3) . .
C8 S2 Cu2 104.4(2) . .
C5 S2 Cu2 103.76(16) . .
C9 S3 C12 98.9(3) . .
C9 S3 Cu1 104.94(16) . .
C12 S3 Cu1 105.3(3) . .

loop_
_geom_bond_atom_site_label_1
_geom_bond_atom_site_label_2
_geom_bond_distance
_geom_bond_site_symmetry_2
C1 S1 1.802(5) .
C1 H1 0.9800 .
C1 H2 0.9800 .
C1 H3 0.9800 .
C2 C3 1.522(6) .
C2 S1 1.805(4) .
C2 H9 0.9900 .
C2 H10 0.9900 .
C3 C4 1.527(7) .
C3 H4 0.9900 .
C3 H5 0.9900 .
C4 H6 0.9800 .
C4 H7 0.9800 .
C4 H8 0.9800 .
C5 C6 1.505(7) .
C5 S2 1.810(5) .
C5 H16 0.9900 .
C5 H17 0.9900 .
C6 C7 1.517(9) .
C6 H14 0.9900 .
C6 H15 0.9900 .
C7 H11 0.9800 .
C7 H12 0.9800 .
C7 H13 0.9800 .
C8 S2 1.803(6) .
C8 H18 0.9800 .
C8 H19 0.9800 .
C8 H20 0.9800 .
C9 C10 1.511(9) .
C9 S3 1.801(5) .
C9 H21 0.9900 .
C9 H27 0.9900 .
C10 C11 1.522(10) .
C10 H22 0.9900 .
C10 H26 0.9900 .
C11 H23 0.9800 .
C11 H24 0.9800 .
C11 H25 0.9800 .
C12 S3 1.805(8) .
C12 H28 0.9800 .
C12 H29 0.9800 .
C12 H30 0.9800 .
Cu1 S3 2.3067(13) .
Cu1 Cu4 2.6759(8) .
Cu1 Cu2 2.6764(8) .
Cu1 I2 2.6816(7) .
Cu1 I4 2.7009(7) .
Cu1 I1 2.7281(7) .
Cu1 Cu3 2.8061(8) .
Cu2 S2 2.2964(14) .
Cu2 I4 2.6562(7) .
Cu2 Cu4 2.6783(8) .
Cu2 I2 2.6956(8) .
Cu2 Cu3 2.7202(9) .
Cu2 I3 2.7275(7) .
Cu3 S1 2.3203(12) .
Cu3 I1 2.6465(6) .
Cu3 I2 2.6676(6) .
Cu3 I3 2.6707(6) .
Cu3 Cu4 2.7039(8) .
Cu4 S1 2.3066(12) 2_554
Cu4 I3 2.6325(6) .
Cu4 I4 2.6376(7) .
Cu4 I1 2.7019(7) .
S1 Cu4 2.3066(12) 2_544

loop_
_geom_torsion_atom_site_label_1
_geom_torsion_atom_site_label_2
_geom_torsion_atom_site_label_3
_geom_torsion_atom_site_label_4
_geom_torsion
_geom_torsion_site_symmetry_1
_geom_torsion_site_symmetry_4
S1 C2 C3 C4 -172.1(4) . .
S2 C5 C6 C7 -177.6(5) . .
S3 C9 C10 C11 174.2(4) . .
S3 Cu1 Cu2 S2 11.08(13) . .
Cu4 Cu1 Cu2 S2 154.46(8) . .
I2 Cu1 Cu2 S2 -67.69(8) . .
I4 Cu1 Cu2 S2 85.16(8) . .
I1 Cu1 Cu2 S2 -167.72(7) . .
Cu3 Cu1 Cu2 S2 -135.97(8) . .
S3 Cu1 Cu2 I4 -74.08(8) . .
Cu4 Cu1 Cu2 I4 69.29(2) . .
I2 Cu1 Cu2 I4 -152.85(2) . .
I1 Cu1 Cu2 I4 107.12(3) . .
Cu3 Cu1 Cu2 I4 138.86(3) . .
S3 Cu1 Cu2 Cu4 -143.37(9) . .
I2 Cu1 Cu2 Cu4 137.85(3) . .
I4 Cu1 Cu2 Cu4 -69.29(2) . .
I1 Cu1 Cu2 Cu4 37.83(2) . .
Cu3 Cu1 Cu2 Cu4 69.57(2) . .
S3 Cu1 Cu2 I2 78.77(8) . .
Cu4 Cu1 Cu2 I2 -137.85(3) . .
I4 Cu1 Cu2 I2 152.85(2) . .
I1 Cu1 Cu2 I2 -100.02(3) . .
Cu3 Cu1 Cu2 I2 -68.28(2) . .
S3 Cu1 Cu2 Cu3 147.06(9) . .
Cu4 Cu1 Cu2 Cu3 -69.57(2) . .
I2 Cu1 Cu2 Cu3 68.28(2) . .
I4 Cu1 Cu2 Cu3 -138.86(3) . .
I1 Cu1 Cu2 Cu3 -31.74(2) . .
S3 Cu1 Cu2 I3 -175.89(8) . .
Cu4 Cu1 Cu2 I3 -32.51(3) . .
I2 Cu1 Cu2 I3 105.34(3) . .
I4 Cu1 Cu2 I3 -101.81(3) . .
I1 Cu1 Cu2 I3 5.31(4) . .
Cu3 Cu1 Cu2 I3 37.06(2) . .
S2 Cu2 Cu3 S1 -5.91(10) . .
I4 Cu2 Cu3 S1 173.73(6) . .
Cu1 Cu2 Cu3 S1 -148.25(6) . .
Cu4 Cu2 Cu3 S1 142.41(6) . .
I2 Cu2 Cu3 S1 -78.63(6) . .
I3 Cu2 Cu3 S1 73.53(6) . .
S2 Cu2 Cu3 I1 175.42(6) . .
I4 Cu2 Cu3 I1 -4.95(3) . .
Cu1 Cu2 Cu3 I1 33.08(2) . .
Cu4 Cu2 Cu3 I1 -36.26(2) . .
I2 Cu2 Cu3 I1 102.70(2) . .
I3 Cu2 Cu3 I1 -105.14(2) . .
S2 Cu2 Cu3 I2 72.72(6) . .
I4 Cu2 Cu3 I2 -107.65(3) . .
Cu1 Cu2 Cu3 I2 -69.62(2) . .
Cu4 Cu2 Cu3 I2 -138.97(2) . .
I3 Cu2 Cu3 I2 152.16(2) . .
S2 Cu2 Cu3 I3 -79.44(6) . .
I4 Cu2 Cu3 I3 100.19(3) . .
Cu1 Cu2 Cu3 I3 138.22(3) . .
Cu4 Cu2 Cu3 I3 68.87(2) . .
I2 Cu2 Cu3 I3 -152.16(2) . .
S2 Cu2 Cu3 Cu4 -148.32(7) . .
I4 Cu2 Cu3 Cu4 31.32(2) . .
Cu1 Cu2 Cu3 Cu4 69.35(2) . .
I2 Cu2 Cu3 Cu4 138.97(2) . .
I3 Cu2 Cu3 Cu4 -68.87(2) . .
S2 Cu2 Cu3 Cu1 142.34(7) . .
I4 Cu2 Cu3 Cu1 -38.03(2) . .
Cu4 Cu2 Cu3 Cu1 -69.35(2) . .
I2 Cu2 Cu3 Cu1 69.62(2) . .
I3 Cu2 Cu3 Cu1 -138.22(3) . .
S3 Cu1 Cu3 S1 -2.77(12) . .
Cu4 Cu1 Cu3 S1 -145.38(7) . .
Cu2 Cu1 Cu3 S1 143.39(7) . .
I2 Cu1 Cu3 S1 71.33(7) . .
I4 Cu1 Cu3 S1 179.67(6) . .
I1 Cu1 Cu3 S1 -73.25(7) . .
S3 Cu1 Cu3 I1 70.48(8) . .
Cu4 Cu1 Cu3 I1 -72.13(2) . .
Cu2 Cu1 Cu3 I1 -143.36(3) . .
I2 Cu1 Cu3 I1 144.58(2) . .
I4 Cu1 Cu3 I1 -107.08(2) . .
S3 Cu1 Cu3 I2 -74.10(8) . .
Cu4 Cu1 Cu3 I2 143.28(3) . .
Cu2 Cu1 Cu3 I2 72.06(2) . .
I4 Cu1 Cu3 I2 108.34(3) . .
I1 Cu1 Cu3 I2 -144.58(2) . .
S3 Cu1 Cu3 I3 176.39(7) . .
Cu4 Cu1 Cu3 I3 33.78(2) . .
Cu2 Cu1 Cu3 I3 -37.45(2) . .
I2 Cu1 Cu3 I3 -109.50(2) . .
I4 Cu1 Cu3 I3 -1.17(3) . .
I1 Cu1 Cu3 I3 105.91(2) . .
S3 Cu1 Cu3 Cu4 142.62(8) . .
Cu2 Cu1 Cu3 Cu4 -71.22(3) . .
I2 Cu1 Cu3 Cu4 -143.28(3) . .
I4 Cu1 Cu3 Cu4 -34.95(2) . .
I1 Cu1 Cu3 Cu4 72.13(2) . .
S3 Cu1 Cu3 Cu2 -146.16(8) . .
Cu4 Cu1 Cu3 Cu2 71.22(3) . .
I2 Cu1 Cu3 Cu2 -72.06(2) . .
I4 Cu1 Cu3 Cu2 36.28(2) . .
I1 Cu1 Cu3 Cu2 143.36(3) . .
S3 Cu1 Cu4 S1 -1.87(11) . 2_554
Cu2 Cu1 Cu4 S1 -146.65(6) . 2_554
I2 Cu1 Cu4 S1 175.46(5) . 2_554
I4 Cu1 Cu4 S1 -76.62(6) . 2_554
I1 Cu1 Cu4 S1 75.78(6) . 2_554
Cu3 Cu1 Cu4 S1 143.16(6) . 2_554
S3 Cu1 Cu4 I3 179.38(8) . .
Cu2 Cu1 Cu4 I3 34.60(3) . .
I2 Cu1 Cu4 I3 -3.30(4) . .
I4 Cu1 Cu4 I3 104.62(3) . .
I1 Cu1 Cu4 I3 -102.97(3) . .
Cu3 Cu1 Cu4 I3 -35.60(2) . .
S3 Cu1 Cu4 I4 74.76(8) . .
Cu2 Cu1 Cu4 I4 -70.02(2) . .
I2 Cu1 Cu4 I4 -107.92(3) . .
I1 Cu1 Cu4 I4 152.41(2) . .
Cu3 Cu1 Cu4 I4 -140.22(2) . .
S3 Cu1 Cu4 Cu2 144.78(9) . .
I2 Cu1 Cu4 Cu2 -37.90(3) . .
I4 Cu1 Cu4 Cu2 70.02(2) . .
I1 Cu1 Cu4 Cu2 -137.57(3) . .
Cu3 Cu1 Cu4 Cu2 -70.20(2) . .
S3 Cu1 Cu4 I1 -77.65(8) . .
Cu2 Cu1 Cu4 I1 137.57(3) . .
I2 Cu1 Cu4 I1 99.67(3) . .
I4 Cu1 Cu4 I1 -152.41(2) . .
Cu3 Cu1 Cu4 I1 67.37(2) . .
S3 Cu1 Cu4 Cu3 -145.02(8) . .
Cu2 Cu1 Cu4 Cu3 70.20(2) . .
I2 Cu1 Cu4 Cu3 32.30(2) . .
I4 Cu1 Cu4 Cu3 140.22(2) . .
I1 Cu1 Cu4 Cu3 -67.37(2) . .
S2 Cu2 Cu4 S1 -13.51(13) . 2_554
I4 Cu2 Cu4 S1 64.62(7) . 2_554
Cu1 Cu2 Cu4 S1 136.52(8) . 2_554
I2 Cu2 Cu4 S1 174.07(7) . 2_554
Cu3 Cu2 Cu4 S1 -149.72(8) . 2_554
I3 Cu2 Cu4 S1 -80.14(7) . 2_554
S2 Cu2 Cu4 I3 66.63(9) . .
I4 Cu2 Cu4 I3 144.76(2) . .
Cu1 Cu2 Cu4 I3 -143.34(3) . .
I2 Cu2 Cu4 I3 -105.80(3) . .
Cu3 Cu2 Cu4 I3 -69.58(2) . .
S2 Cu2 Cu4 I4 -78.13(9) . .
Cu1 Cu2 Cu4 I4 71.90(2) . .
I2 Cu2 Cu4 I4 109.45(3) . .
Cu3 Cu2 Cu4 I4 145.66(3) . .
I3 Cu2 Cu4 I4 -144.76(2) . .
S2 Cu2 Cu4 Cu1 -150.03(9) . .
I4 Cu2 Cu4 Cu1 -71.90(2) . .
I2 Cu2 Cu4 Cu1 37.54(2) . .
Cu3 Cu2 Cu4 Cu1 73.76(3) . .
I3 Cu2 Cu4 Cu1 143.34(3) . .
S2 Cu2 Cu4 I1 171.52(8) . .
I4 Cu2 Cu4 I1 -110.35(2) . .
Cu1 Cu2 Cu4 I1 -38.45(2) . .
I2 Cu2 Cu4 I1 -0.90(3) . .
Cu3 Cu2 Cu4 I1 35.31(2) . .
I3 Cu2 Cu4 I1 104.89(2) . .
S2 Cu2 Cu4 Cu3 136.21(9) . .
I4 Cu2 Cu4 Cu3 -145.66(3) . .
Cu1 Cu2 Cu4 Cu3 -73.76(3) . .
I2 Cu2 Cu4 Cu3 -36.22(2) . .
I3 Cu2 Cu4 Cu3 69.58(2) . .
S1 Cu3 Cu4 S1 11.54(11) . 2_554
I1 Cu3 Cu4 S1 -66.81(6) . 2_554
I2 Cu3 Cu4 S1 -170.17(6) . 2_554
I3 Cu3 Cu4 S1 80.74(6) . 2_554
Cu2 Cu3 Cu4 S1 153.15(7) . 2_554
Cu1 Cu3 Cu4 S1 -137.77(7) . 2_554
S1 Cu3 Cu4 I3 -69.20(6) . .
I1 Cu3 Cu4 I3 -147.55(2) . .
I2 Cu3 Cu4 I3 109.09(2) . .
Cu2 Cu3 Cu4 I3 72.41(2) . .
Cu1 Cu3 Cu4 I3 141.49(3) . .
S1 Cu3 Cu4 I4 -173.45(6) . .
I1 Cu3 Cu4 I4 108.20(3) . .
I2 Cu3 Cu4 I4 4.84(3) . .
I3 Cu3 Cu4 I4 -104.25(3) . .
Cu2 Cu3 Cu4 I4 -31.84(2) . .
Cu1 Cu3 Cu4 I4 37.24(2) . .
S1 Cu3 Cu4 Cu1 149.31(7) . .
I1 Cu3 Cu4 Cu1 70.95(2) . .
I2 Cu3 Cu4 Cu1 -32.40(2) . .
I3 Cu3 Cu4 Cu1 -141.49(3) . .
Cu2 Cu3 Cu4 Cu1 -69.08(2) . .
S1 Cu3 Cu4 Cu2 -141.61(7) . .
I1 Cu3 Cu4 Cu2 140.03(2) . .
I2 Cu3 Cu4 Cu2 36.67(2) . .
I3 Cu3 Cu4 Cu2 -72.41(2) . .
Cu1 Cu3 Cu4 Cu2 69.08(2) . .
S1 Cu3 Cu4 I1 78.36(6) . .
I2 Cu3 Cu4 I1 -103.36(2) . .
I3 Cu3 Cu4 I1 147.55(2) . .
Cu2 Cu3 Cu4 I1 -140.03(2) . .
Cu1 Cu3 Cu4 I1 -70.95(2) . .
S1 Cu3 I1 Cu4 -143.53(4) . .
I2 Cu3 I1 Cu4 99.69(3) . .
I3 Cu3 I1 Cu4 -29.59(2) . .
Cu2 Cu3 I1 Cu4 35.65(2) . .
Cu1 Cu3 I1 Cu4 67.93(2) . .
S1 Cu3 I1 Cu1 148.53(4) . .
I2 Cu3 I1 Cu1 31.75(2) . .
I3 Cu3 I1 Cu1 -97.53(3) . .
Cu4 Cu3 I1 Cu1 -67.93(2) . .
Cu2 Cu3 I1 Cu1 -32.29(2) . .
S1 Cu4 I1 Cu3 146.51(4) 2_554 .
I3 Cu4 I1 Cu3 29.94(2) . .
I4 Cu4 I1 Cu3 -101.11(3) . .
Cu1 Cu4 I1 Cu3 -74.20(2) . .
Cu2 Cu4 I1 Cu3 -36.19(2) . .
S1 Cu4 I1 Cu1 -139.29(4) 2_554 .
I3 Cu4 I1 Cu1 104.14(3) . .
I4 Cu4 I1 Cu1 -26.90(2) . .
Cu2 Cu4 I1 Cu1 38.01(2) . .
Cu3 Cu4 I1 Cu1 74.20(2) . .
S3 Cu1 I1 Cu3 -146.64(5) . .
Cu4 Cu1 I1 Cu3 70.50(2) . .
Cu2 Cu1 I1 Cu3 32.65(3) . .
I2 Cu1 I1 Cu3 -30.99(2) . .
I4 Cu1 I1 Cu3 96.06(3) . .
S3 Cu1 I1 Cu4 142.86(5) . .
Cu2 Cu1 I1 Cu4 -37.86(2) . .
I2 Cu1 I1 Cu4 -101.49(3) . .
I4 Cu1 I1 Cu4 25.55(2) . .
Cu3 Cu1 I1 Cu4 -70.50(2) . .
S1 Cu3 I2 Cu1 -148.85(4) . .
I1 Cu3 I2 Cu1 -32.26(2) . .
I3 Cu3 I2 Cu1 95.26(3) . .
Cu4 Cu3 I2 Cu1 32.20(2) . .
Cu2 Cu3 I2 Cu1 68.50(2) . .
S1 Cu3 I2 Cu2 142.65(4) . .
I1 Cu3 I2 Cu2 -100.76(3) . .
I3 Cu3 I2 Cu2 26.76(2) . .
Cu4 Cu3 I2 Cu2 -36.30(2) . .
Cu1 Cu3 I2 Cu2 -68.50(2) . .
S3 Cu1 I2 Cu3 145.68(5) . .
Cu4 Cu1 I2 Cu3 -32.66(3) . .
Cu2 Cu1 I2 Cu3 -70.40(2) . .
I4 Cu1 I2 Cu3 -95.87(3) . .
I1 Cu1 I2 Cu3 30.61(2) . .
S3 Cu1 I2 Cu2 -143.92(5) . .
Cu4 Cu1 I2 Cu2 37.74(3) . .
I4 Cu1 I2 Cu2 -25.47(2) . .
I1 Cu1 I2 Cu2 101.01(3) . .
Cu3 Cu1 I2 Cu2 70.40(2) . .
S2 Cu2 I2 Cu3 -139.40(4) . .
I4 Cu2 I2 Cu3 100.43(3) . .
Cu1 Cu2 I2 Cu3 74.27(2) . .
Cu4 Cu2 I2 Cu3 36.69(2) . .
I3 Cu2 I2 Cu3 -25.57(2) . .
S2 Cu2 I2 Cu1 146.33(5) . .
I4 Cu2 I2 Cu1 26.16(2) . .
Cu4 Cu2 I2 Cu1 -37.58(2) . .
Cu3 Cu2 I2 Cu1 -74.27(2) . .
I3 Cu2 I2 Cu1 -99.83(3) . .
S1 Cu4 I3 Cu3 -142.41(4) 2_554 .
I4 Cu4 I3 Cu3 103.42(3) . .
Cu1 Cu4 I3 Cu3 36.73(3) . .
Cu2 Cu4 I3 Cu3 70.63(2) . .
I1 Cu4 I3 Cu3 -29.46(2) . .
S1 Cu4 I3 Cu2 146.95(4) 2_554 .
I4 Cu4 I3 Cu2 32.79(2) . .
Cu1 Cu4 I3 Cu2 -33.91(3) . .
I1 Cu4 I3 Cu2 -100.10(3) . .
Cu3 Cu4 I3 Cu2 -70.63(2) . .
S1 Cu3 I3 Cu4 146.01(4) . .
I1 Cu3 I3 Cu4 30.27(2) . .
I2 Cu3 I3 Cu4 -96.26(3) . .
Cu2 Cu3 I3 Cu4 -69.71(2) . .
Cu1 Cu3 I3 Cu4 -33.54(2) . .
S1 Cu3 I3 Cu2 -144.28(4) . .
I1 Cu3 I3 Cu2 99.98(3) . .
I2 Cu3 I3 Cu2 -26.54(2) . .
Cu4 Cu3 I3 Cu2 69.71(2) . .
Cu1 Cu3 I3 Cu2 36.17(2) . .
S2 Cu2 I3 Cu4 -151.08(5) . .
I4 Cu2 I3 Cu4 -31.68(2) . .
Cu1 Cu2 I3 Cu4 33.17(3) . .
I2 Cu2 I3 Cu4 97.60(3) . .
Cu3 Cu2 I3 Cu4 71.95(2) . .
S2 Cu2 I3 Cu3 136.97(5) . .
I4 Cu2 I3 Cu3 -103.62(3) . .
Cu1 Cu2 I3 Cu3 -38.78(3) . .
Cu4 Cu2 I3 Cu3 -71.95(2) . .
I2 Cu2 I3 Cu3 25.65(2) . .
S1 Cu4 I4 Cu2 -150.89(4) 2_554 .
I3 Cu4 I4 Cu2 -33.46(2) . .
Cu1 Cu4 I4 Cu2 70.08(2) . .
I1 Cu4 I4 Cu2 96.94(3) . .
Cu3 Cu4 I4 Cu2 32.11(3) . .
S1 Cu4 I4 Cu1 139.03(4) 2_554 .
I3 Cu4 I4 Cu1 -103.54(3) . .
Cu2 Cu4 I4 Cu1 -70.08(2) . .
I1 Cu4 I4 Cu1 26.87(2) . .
Cu3 Cu4 I4 Cu1 -37.97(2) . .
S2 Cu2 I4 Cu4 148.12(5) . .
Cu1 Cu2 I4 Cu4 -70.41(2) . .
I2 Cu2 I4 Cu4 -96.31(3) . .
Cu3 Cu2 I4 Cu4 -31.62(2) . .
I3 Cu2 I4 Cu4 31.31(2) . .
S2 Cu2 I4 Cu1 -141.47(5) . .
Cu4 Cu2 I4 Cu1 70.41(2) . .
I2 Cu2 I4 Cu1 -25.89(2) . .
Cu3 Cu2 I4 Cu1 38.79(3) . .
I3 Cu2 I4 Cu1 101.72(3) . .
S3 Cu1 I4 Cu4 -143.51(5) . .
Cu2 Cu1 I4 Cu4 71.45(2) . .
I2 Cu1 I4 Cu4 97.26(3) . .
I1 Cu1 I4 Cu4 -25.91(2) . .
Cu3 Cu1 I4 Cu4 35.07(2) . .
S3 Cu1 I4 Cu2 145.04(5) . .
Cu4 Cu1 I4 Cu2 -71.45(2) . .
I2 Cu1 I4 Cu2 25.81(2) . .
I1 Cu1 I4 Cu2 -97.36(3) . .
Cu3 Cu1 I4 Cu2 -36.38(2) . .
C3 C2 S1 C1 -63.4(4) . .
C3 C2 S1 Cu4 -174.7(3) . 2_544
C3 C2 S1 Cu3 53.1(4) . .
I1 Cu3 S1 C1 -97.90(19) . .
I2 Cu3 S1 C1 20.41(19) . .
I3 Cu3 S1 C1 143.19(19) . .
Cu4 Cu3 S1 C1 -161.31(19) . .
Cu2 Cu3 S1 C1 83.4(2) . .
Cu1 Cu3 S1 C1 -37.6(2) . .
I1 Cu3 S1 C2 150.96(15) . .
I2 Cu3 S1 C2 -90.73(16) . .
I3 Cu3 S1 C2 32.05(16) . .
Cu4 Cu3 S1 C2 87.55(17) . .
Cu2 Cu3 S1 C2 -27.72(17) . .
Cu1 Cu3 S1 C2 -148.78(16) . .
I1 Cu3 S1 Cu4 30.06(6) . 2_544
I2 Cu3 S1 Cu4 148.37(5) . 2_544
I3 Cu3 S1 Cu4 -88.85(5) . 2_544
Cu4 Cu3 S1 Cu4 -33.35(10) . 2_544
Cu2 Cu3 S1 Cu4 -148.62(5) . 2_544
Cu1 Cu3 S1 Cu4 90.32(8) . 2_544
C6 C5 S2 C8 -65.1(5) . .
C6 C5 S2 Cu2 -173.0(4) . .
I4 Cu2 S2 C8 -169.1(2) . .
Cu1 Cu2 S2 C8 122.5(2) . .
Cu4 Cu2 S2 C8 -105.1(2) . .
I2 Cu2 S2 C8 67.5(2) . .
Cu3 Cu2 S2 C8 10.5(3) . .
I3 Cu2 S2 C8 -50.6(2) . .
I4 Cu2 S2 C5 -63.68(19) . .
Cu1 Cu2 S2 C5 -132.07(19) . .
Cu4 Cu2 S2 C5 0.3(2) . .
I2 Cu2 S2 C5 172.90(18) . .
Cu3 Cu2 S2 C5 115.96(19) . .
I3 Cu2 S2 C5 54.80(19) . .
C10 C9 S3 C12 176.5(4) . .
C10 C9 S3 Cu1 -75.0(4) . .
Cu4 Cu1 S3 C9 39.4(2) . .
Cu2 Cu1 S3 C9 158.3(2) . .
I2 Cu1 S3 C9 -137.9(2) . .
I4 Cu1 S3 C9 98.8(2) . .
I1 Cu1 S3 C9 -22.8(2) . .
Cu3 Cu1 S3 C9 -78.8(2) . .
Cu4 Cu1 S3 C12 143.2(3) . .
Cu2 Cu1 S3 C12 -97.9(3) . .
I2 Cu1 S3 C12 -34.1(3) . .
I4 Cu1 S3 C12 -157.4(3) . .
I1 Cu1 S3 C12 80.9(3) . .
Cu3 Cu1 S3 C12 25.0(3) . .
